data_1512387
loop_
_publ_author_name
'Soni, Rina'
'Jolley, Katherine E.'
'Clarkson, Guy J.'
'Wills, Martin'

_publ_section_title
;
 Direct Formation of Tethered Ru(II) Catalysts Using Arene Exchange.
;
_journal_issue 19
_journal_name_full 'Organic letters'
_journal_page_first 5110
_journal_page_last 5113
_journal_paper_doi 10.1021/ol4024979
_journal_volume 15
_journal_year 2013
_chemical_absolute_configuration rmad
_chemical_formula_moiety 'C32 H35 Cl N2 O4 Ru S'
_chemical_formula_sum 'C32 H35 Cl N2 O4 Ru S'
_chemical_formula_weight 680.20
_chemical_name_systematic
; 
 ? 
;
_space_group_IT_number 19
_symmetry_cell_setting orthorhombic
_symmetry_space_group_name_Hall 'P 2ac 2ab'
_symmetry_space_group_name_H-M 'P 21 21 21'
_atom_sites_solution_hydrogens geom
_atom_sites_solution_primary direct
_atom_sites_solution_secondary difmap
_audit_creation_method SHELXL-97
_cell_angle_alpha 90.00
_cell_angle_beta 90.00
_cell_angle_gamma 90.00
_cell_formula_units_Z 4
_cell_length_a 7.58370(10)
_cell_length_b 10.22300(10)
_cell_length_c 38.6764(3)
_cell_measurement_reflns_used 12912
_cell_measurement_temperature 150(2)
_cell_measurement_theta_max 77.85
_cell_measurement_theta_min 3.43
_cell_volume 2998.51(5)
_computing_cell_refinement 'CrysAlis RED, Oxford Diffraction Ltd'
_computing_data_collection 'CrysAlis CCD, Oxford Diffraction Ltd'
_computing_data_reduction 'CrysAlis RED, Oxford Diffraction Ltd'
_computing_molecular_graphics 'SHELXTL (Sheldrick, 1997)'
_computing_publication_material 'SHELXTL (Sheldrick, 1997)'
_computing_structure_refinement 'SHELXL-97 (Sheldrick, 1997)'
_computing_structure_solution 'SHELXS-97 (Sheldrick, 1990)'
_diffrn_ambient_temperature 150(2)
_diffrn_detector_area_resol_mean 10.2833
_diffrn_measured_fraction_theta_full 0.994
_diffrn_measured_fraction_theta_max 0.994
_diffrn_measurement_device_type 'Oxford Diffraction Gemini R'
_diffrn_measurement_method '\f & \w scans'
_diffrn_radiation_monochromator graphite
_diffrn_radiation_source 'Enhance (Mo) X-ray Source'
_diffrn_radiation_type CuK\a
_diffrn_radiation_wavelength 1.54178
_diffrn_reflns_av_R_equivalents 0.0454
_diffrn_reflns_av_sigmaI/netI 0.0358
_diffrn_reflns_limit_h_max 6
_diffrn_reflns_limit_h_min -9
_diffrn_reflns_limit_k_max 12
_diffrn_reflns_limit_k_min -12
_diffrn_reflns_limit_l_max 48
_diffrn_reflns_limit_l_min -46
_diffrn_reflns_number 22323
_diffrn_reflns_theta_full 78.06
_diffrn_reflns_theta_max 78.06
_diffrn_reflns_theta_min 4.47
_diffrn_standards_decay_% nil
_exptl_absorpt_coefficient_mu 6.026
_exptl_absorpt_correction_T_max 1.00
_exptl_absorpt_correction_T_min 0.55
_exptl_absorpt_correction_type multi-scan
_exptl_absorpt_process_details 'ABSPACK(CrysAlis, Oxford Diffraction)'
_exptl_crystal_colour orange
_exptl_crystal_density_diffrn 1.507
_exptl_crystal_density_method 'not measured'
_exptl_crystal_description plate
_exptl_crystal_F_000 1400
_exptl_crystal_size_max 0.40
_exptl_crystal_size_mid 0.10
_exptl_crystal_size_min 0.01
_refine_diff_density_max 2.655
_refine_diff_density_min -0.744
_refine_diff_density_rms 0.099
_refine_ls_abs_structure_details 'Flack H D (1983), Acta Cryst. A39, 876-881, 2672 Friedel pairs'
_refine_ls_abs_structure_Flack 0.004(10)
_refine_ls_extinction_method none
_refine_ls_goodness_of_fit_ref 1.123
_refine_ls_hydrogen_treatment constr
_refine_ls_matrix_type full
_refine_ls_number_parameters 373
_refine_ls_number_reflns 6321
_refine_ls_number_restraints 0
_refine_ls_restrained_S_all 1.123
_refine_ls_R_factor_all 0.0408
_refine_ls_R_factor_gt 0.0393
_refine_ls_shift/su_max 0.001
_refine_ls_shift/su_mean 0.000
_refine_ls_structure_factor_coef Fsqd
_refine_ls_weighting_details 'calc w=1/[\s^2^(Fo^2^)+(0.0383P)^2^+7.1248P] where P=(Fo^2^+2Fc^2^)/3'
_refine_ls_weighting_scheme calc
_refine_ls_wR_factor_gt 0.0993
_refine_ls_wR_factor_ref 0.0997
_reflns_number_gt 6243
_reflns_number_total 6321
_reflns_threshold_expression >2sigma(I)
_cod_data_source_file ol4024979_si_003.cif
_cod_data_source_block kj3
_cod_original_sg_symbol_H-M P2(1)2(1)2(1)
_cod_database_code 1512387

loop_
_symmetry_equiv_pos_as_xyz
'x, y, z'
'-x+1/2, -y, z+1/2'
'x+1/2, -y+1/2, -z'
'-x, y+1/2, -z+1/2'

loop_
_atom_site_label
_atom_site_type_symbol
_atom_site_fract_x
_atom_site_fract_y
_atom_site_fract_z
_atom_site_U_iso_or_equiv
_atom_site_adp_type
_atom_site_occupancy
_atom_site_symmetry_multiplicity
_atom_site_calc_flag
_atom_site_refinement_flags
C1 C 1.1702(8) -0.1633(5) 0.41515(16) 0.0401(13) Uani 1 1 d .
H1A H 1.0952 -0.1724 0.4356 0.060 Uiso 1 1 calc R
H1B H 1.2936 -0.1781 0.4216 0.060 Uiso 1 1 calc R
H1C H 1.1349 -0.2277 0.3977 0.060 Uiso 1 1 calc R
Cl1 Cl 1.01236(13) 0.69311(10) 0.31918(3) 0.0244(2) Uani 1 1 d .
Ru1 Ru 0.78772(4) 0.52843(3) 0.312156(7) 0.01761(8) Uani 1 1 d .
C2 C 1.1502(6) -0.0264(5) 0.40039(12) 0.0300(9) Uani 1 1 d .
C3 C 1.0644(7) -0.0045(4) 0.36925(14) 0.0320(11) Uani 1 1 d .
H3 H 1.0167 -0.0767 0.3569 0.038 Uiso 1 1 calc R
C4 C 1.0466(7) 0.1198(5) 0.35578(13) 0.0310(10) Uani 1 1 d .
H4 H 0.9875 0.1326 0.3344 0.037 Uiso 1 1 calc R
C5 C 1.1149(6) 0.2254(4) 0.37345(12) 0.0229(9) Uani 1 1 d .
C6 C 1.2022(8) 0.2062(4) 0.40466(12) 0.0311(10) Uani 1 1 d .
H6 H 1.2509 0.2784 0.4168 0.037 Uiso 1 1 calc R
C7 C 1.2176(8) 0.0809(5) 0.41785(13) 0.0365(11) Uani 1 1 d .
H7 H 1.2757 0.0681 0.4394 0.044 Uiso 1 1 calc R
O8A O 1.1522(4) 0.3651(3) 0.31895(8) 0.0269(7) Uani 1 1 d .
O8B O 1.2189(4) 0.4652(3) 0.37551(8) 0.0286(6) Uani 1 1 d .
S8 S 1.10299(13) 0.38480(10) 0.35471(3) 0.0208(2) Uani 1 1 d .
N9 N 0.9000(5) 0.4339(3) 0.35615(9) 0.0194(7) Uani 1 1 d .
C10 C 0.8563(6) 0.5009(4) 0.38888(10) 0.0205(8) Uani 1 1 d .
H10 H 0.9399 0.5755 0.3921 0.025 Uiso 1 1 calc R
C11 C 0.6696(6) 0.5559(4) 0.38479(10) 0.0214(9) Uani 1 1 d .
H11 H 0.5867 0.4810 0.3813 0.026 Uiso 1 1 calc R
N12 N 0.6681(5) 0.6382(3) 0.35285(9) 0.0197(7) Uani 1 1 d .
H12 H 0.7456 0.7066 0.3573 0.024 Uiso 1 1 calc R
C13 C 0.4917(6) 0.7016(5) 0.34753(11) 0.0240(9) Uani 1 1 d .
H13A H 0.4751 0.7701 0.3653 0.029 Uiso 1 1 calc R
H13B H 0.3983 0.6352 0.3508 0.029 Uiso 1 1 calc R
C14 C 0.4703(6) 0.7632(4) 0.31174(13) 0.0270(9) Uani 1 1 d .
H14A H 0.5814 0.8073 0.3051 0.032 Uiso 1 1 calc R
H14B H 0.3759 0.8301 0.3125 0.032 Uiso 1 1 calc R
C15 C 0.4238(7) 0.6595(5) 0.28467(12) 0.0280(10) Uani 1 1 d .
H15A H 0.3141 0.6149 0.2920 0.034 Uiso 1 1 calc R
H15B H 0.3992 0.7041 0.2625 0.034 Uiso 1 1 calc R
C16 C 0.5628(6) 0.5585(4) 0.27877(11) 0.0249(9) Uani 1 1 d .
C17 C 0.7152(7) 0.5910(4) 0.26021(10) 0.0243(8) Uani 1 1 d .
H17 H 0.7262 0.6758 0.2505 0.029 Uiso 1 1 calc R
C18 C 0.8531(6) 0.4993(4) 0.25578(11) 0.0228(9) Uani 1 1 d .
O18 O 0.9930(4) 0.5415(3) 0.23712(8) 0.0277(7) Uani 1 1 d .
C19 C 0.8445(6) 0.3770(4) 0.27219(11) 0.0225(8) Uani 1 1 d .
H19 H 0.9405 0.3176 0.2706 0.027 Uiso 1 1 calc R
C20 C 0.6893(6) 0.3427(4) 0.29134(11) 0.0227(9) Uani 1 1 d .
O20 O 0.6916(4) 0.2223(3) 0.30553(8) 0.0258(6) Uani 1 1 d .
C21 C 0.5482(5) 0.4322(4) 0.29455(11) 0.0219(9) Uani 1 1 d .
H21 H 0.4450 0.4089 0.3070 0.026 Uiso 1 1 calc R
C22 C 0.5519(7) 0.1910(5) 0.32873(14) 0.0328(11) Uani 1 1 d .
H22A H 0.5487 0.2555 0.3475 0.049 Uiso 1 1 calc R
H22B H 0.5715 0.1037 0.3384 0.049 Uiso 1 1 calc R
H22C H 0.4395 0.1924 0.3162 0.049 Uiso 1 1 calc R
C23 C 1.1446(6) 0.4578(5) 0.23526(12) 0.0278(9) Uani 1 1 d .
H23A H 1.1861 0.4381 0.2587 0.042 Uiso 1 1 calc R
H23B H 1.2384 0.5018 0.2223 0.042 Uiso 1 1 calc R
H23C H 1.1127 0.3762 0.2235 0.042 Uiso 1 1 calc R
C24 C 0.8654(6) 0.4136(5) 0.42065(11) 0.0258(9) Uani 1 1 d .
C25 C 0.7785(8) 0.2946(5) 0.42187(12) 0.0339(10) Uani 1 1 d .
H25 H 0.7140 0.2647 0.4024 0.041 Uiso 1 1 calc R
C26 C 0.7860(11) 0.2187(6) 0.45181(15) 0.0500(15) Uani 1 1 d .
H26 H 0.7267 0.1369 0.4526 0.060 Uiso 1 1 calc R
C27 C 0.8781(12) 0.2612(8) 0.48010(16) 0.062(2) Uani 1 1 d .
H27 H 0.8828 0.2090 0.5004 0.075 Uiso 1 1 calc R
C28 C 0.9645(11) 0.3808(7) 0.47903(16) 0.0553(18) Uani 1 1 d .
H28 H 1.0274 0.4109 0.4987 0.066 Uiso 1 1 calc R
C29 C 0.9592(7) 0.4558(6) 0.44952(13) 0.0357(11) Uani 1 1 d .
H29 H 1.0199 0.5370 0.4488 0.043 Uiso 1 1 calc R
C30 C 0.6141(6) 0.6286(5) 0.41719(11) 0.0232(9) Uani 1 1 d .
C31 C 0.4959(7) 0.5709(5) 0.44010(12) 0.0325(10) Uani 1 1 d .
H31 H 0.4442 0.4888 0.4346 0.039 Uiso 1 1 calc R
C32 C 0.4532(8) 0.6327(6) 0.47091(14) 0.0412(13) Uani 1 1 d .
H32 H 0.3737 0.5917 0.4865 0.049 Uiso 1 1 calc R
C33 C 0.5240(9) 0.7517(6) 0.47924(13) 0.0456(15) Uani 1 1 d .
H33 H 0.4939 0.7930 0.5004 0.055 Uiso 1 1 calc R
C34 C 0.6394(8) 0.8113(6) 0.45656(14) 0.0392(12) Uani 1 1 d .
H34 H 0.6876 0.8945 0.4621 0.047 Uiso 1 1 calc R
C35 C 0.6858(7) 0.7504(5) 0.42558(12) 0.0291(10) Uani 1 1 d .
H35 H 0.7662 0.7917 0.4102 0.035 Uiso 1 1 calc R

loop_
_atom_site_aniso_label
_atom_site_aniso_U_11
_atom_site_aniso_U_22
_atom_site_aniso_U_33
_atom_site_aniso_U_23
_atom_site_aniso_U_13
_atom_site_aniso_U_12
C1 0.035(3) 0.028(3) 0.057(3) 0.010(2) -0.004(2) 0.000(2)
Cl1 0.0212(4) 0.0203(4) 0.0317(5) 0.0015(4) 0.0000(4) -0.0024(4)
Ru1 0.01611(13) 0.01884(13) 0.01789(13) -0.00014(11) -0.00013(11) 0.00113(12)
C2 0.027(2) 0.024(2) 0.038(2) 0.001(2) 0.0005(18) 0.006(2)
C3 0.037(2) 0.017(2) 0.042(3) -0.0022(17) -0.004(2) -0.0015(18)
C4 0.032(2) 0.032(3) 0.028(2) -0.0020(19) -0.006(2) 0.001(2)
C5 0.020(2) 0.020(2) 0.029(2) 0.0011(16) 0.0009(17) 0.0037(17)
C6 0.037(3) 0.021(2) 0.035(2) 0.0009(17) -0.011(2) -0.001(2)
C7 0.040(3) 0.031(2) 0.039(3) 0.006(2) -0.010(2) 0.004(2)
O8A 0.0214(14) 0.0298(16) 0.0296(16) 0.0080(13) 0.0029(12) 0.0013(12)
O8B 0.0218(13) 0.0259(14) 0.0381(16) 0.0029(14) -0.0052(13) -0.0010(16)
S8 0.0179(5) 0.0193(5) 0.0253(5) 0.0032(4) -0.0010(4) 0.0003(4)
N9 0.0186(16) 0.0203(17) 0.0193(16) 0.0008(13) 0.0000(13) 0.0004(13)
C10 0.0238(19) 0.019(2) 0.0186(17) -0.0009(14) 0.0005(15) -0.0010(15)
C11 0.023(2) 0.024(2) 0.0164(17) -0.0040(15) 0.0028(14) -0.0005(16)
N12 0.0177(17) 0.0188(16) 0.0225(16) -0.0019(13) 0.0007(13) -0.0017(13)
C13 0.020(2) 0.026(2) 0.026(2) -0.0037(17) -0.0004(16) 0.0037(18)
C14 0.024(2) 0.027(2) 0.030(2) 0.003(2) 0.001(2) 0.0047(17)
C15 0.029(2) 0.028(2) 0.027(2) -0.0011(18) -0.0021(19) 0.007(2)
C16 0.024(2) 0.028(2) 0.022(2) -0.0042(16) -0.0056(17) 0.0013(18)
C17 0.029(2) 0.023(2) 0.0218(18) 0.0000(15) -0.0009(19) 0.003(2)
C18 0.0242(19) 0.023(2) 0.0215(18) -0.0032(15) 0.0015(16) 0.0006(16)
O18 0.0276(15) 0.0269(16) 0.0287(15) 0.0045(13) 0.0072(12) 0.0000(15)
C19 0.020(2) 0.026(2) 0.0216(19) -0.0083(17) 0.0004(16) -0.0024(17)
C20 0.022(2) 0.023(2) 0.0232(19) -0.0025(15) -0.0007(17) -0.0050(17)
O20 0.0266(15) 0.0218(14) 0.0290(15) 0.0014(11) 0.0019(13) -0.0033(13)
C21 0.0120(18) 0.030(2) 0.024(2) -0.0017(16) -0.0020(15) -0.0027(16)
C22 0.037(3) 0.025(2) 0.037(3) 0.006(2) 0.009(2) -0.004(2)
C23 0.023(2) 0.030(2) 0.031(2) -0.0006(19) 0.0046(17) -0.002(2)
C24 0.028(2) 0.029(2) 0.021(2) 0.0002(17) 0.0004(17) 0.0075(19)
C25 0.038(3) 0.035(2) 0.028(2) 0.0024(19) 0.002(2) -0.005(2)
C26 0.065(4) 0.042(3) 0.043(3) 0.013(2) 0.013(3) 0.002(3)
C27 0.092(6) 0.066(4) 0.029(3) 0.022(3) 0.003(3) 0.019(4)
C28 0.079(5) 0.056(4) 0.031(3) 0.008(3) -0.016(3) 0.008(4)
C29 0.045(3) 0.034(3) 0.028(2) -0.001(2) -0.010(2) 0.003(2)
C30 0.022(2) 0.029(2) 0.0190(19) -0.0068(16) -0.0025(16) 0.0040(18)
C31 0.036(3) 0.034(2) 0.027(2) -0.0009(19) 0.005(2) 0.003(2)
C32 0.045(3) 0.052(3) 0.027(2) -0.001(2) 0.011(2) 0.007(3)
C33 0.062(4) 0.051(3) 0.024(2) -0.014(2) -0.003(2) 0.020(3)
C34 0.051(3) 0.035(3) 0.031(2) -0.014(2) -0.013(2) 0.008(3)
C35 0.029(3) 0.028(2) 0.030(2) -0.0064(18) -0.0046(19) 0.000(2)

loop_
_atom_type_symbol
_atom_type_description
_atom_type_scat_dispersion_real
_atom_type_scat_dispersion_imag
_atom_type_scat_source
C C 0.0181 0.0091 'International Tables Vol C Tables 4.2.6.8 and 6.1.1.4'
H H 0.0000 0.0000 'International Tables Vol C Tables 4.2.6.8 and 6.1.1.4'
N N 0.0311 0.0180 'International Tables Vol C Tables 4.2.6.8 and 6.1.1.4'
O O 0.0492 0.0322 'International Tables Vol C Tables 4.2.6.8 and 6.1.1.4'
S S 0.3331 0.5567 'International Tables Vol C Tables 4.2.6.8 and 6.1.1.4'
Cl Cl 0.3639 0.7018 'International Tables Vol C Tables 4.2.6.8 and 6.1.1.4'
Ru Ru 0.0552 3.2960 'International Tables Vol C Tables 4.2.6.8 and 6.1.1.4'

loop_
_geom_angle_atom_site_label_1
_geom_angle_atom_site_label_2
_geom_angle_atom_site_label_3
_geom_angle
C2 C1 H1A 109.5
C2 C1 H1B 109.5
H1A C1 H1B 109.5
C2 C1 H1C 109.5
H1A C1 H1C 109.5
H1B C1 H1C 109.5
N9 Ru1 N12 79.62(14)
N9 Ru1 C16 148.84(16)
N12 Ru1 C16 91.74(15)
N9 Ru1 C21 112.20(15)
N12 Ru1 C21 96.53(15)
C16 Ru1 C21 38.59(17)
N9 Ru1 C17 165.65(15)
N12 Ru1 C17 114.72(16)
C16 Ru1 C17 37.63(18)
C21 Ru1 C17 68.49(17)
N9 Ru1 C20 92.09(15)
N12 Ru1 C20 125.52(15)
C16 Ru1 C20 68.62(17)
C21 Ru1 C20 37.75(17)
C17 Ru1 C20 80.19(16)
N9 Ru1 C19 99.30(16)
N12 Ru1 C19 163.33(15)
C16 Ru1 C19 80.61(17)
C21 Ru1 C19 68.29(16)
C17 Ru1 C19 67.23(16)
C20 Ru1 C19 37.83(16)
N9 Ru1 C18 128.55(15)
N12 Ru1 C18 151.07(14)
C16 Ru1 C18 67.33(16)
C21 Ru1 C18 79.69(16)
C17 Ru1 C18 37.15(17)
C20 Ru1 C18 66.76(15)
C19 Ru1 C18 36.45(16)
N9 Ru1 Cl1 86.81(10)
N12 Ru1 Cl1 81.38(10)
C16 Ru1 Cl1 121.71(13)
C21 Ru1 Cl1 160.30(12)
C17 Ru1 Cl1 94.45(13)
C20 Ru1 Cl1 152.44(12)
C19 Ru1 Cl1 115.26(12)
C18 Ru1 Cl1 92.64(11)
C7 C2 C3 117.9(5)
C7 C2 C1 120.6(5)
C3 C2 C1 121.5(5)
C4 C3 C2 121.5(5)
C4 C3 H3 119.3
C2 C3 H3 119.3
C5 C4 C3 119.8(4)
C5 C4 H4 120.1
C3 C4 H4 120.1
C4 C5 C6 119.9(4)
C4 C5 S8 119.6(4)
C6 C5 S8 120.4(4)
C7 C6 C5 119.4(5)
C7 C6 H6 120.3
C5 C6 H6 120.3
C6 C7 C2 121.5(5)
C6 C7 H7 119.3
C2 C7 H7 119.3
O8A S8 O8B 117.0(2)
O8A S8 N9 108.72(19)
O8B S8 N9 112.5(2)
O8A S8 C5 104.4(2)
O8B S8 C5 105.2(2)
N9 S8 C5 108.5(2)
C10 N9 S8 112.7(3)
C10 N9 Ru1 112.6(2)
S8 N9 Ru1 119.47(19)
N9 C10 C24 114.2(3)
N9 C10 C11 106.8(3)
C24 C10 C11 109.9(3)
N9 C10 H10 108.6
C24 C10 H10 108.6
C11 C10 H10 108.6
N12 C11 C30 113.9(3)
N12 C11 C10 107.4(3)
C30 C11 C10 110.6(3)
N12 C11 H11 108.3
C30 C11 H11 108.3
C10 C11 H11 108.3
C11 N12 C13 111.3(3)
C11 N12 Ru1 108.1(2)
C13 N12 Ru1 120.3(3)
C11 N12 H12 105.3
C13 N12 H12 105.3
Ru1 N12 H12 105.3
N12 C13 C14 113.4(4)
N12 C13 H13A 108.9
C14 C13 H13A 108.9
N12 C13 H13B 108.9
C14 C13 H13B 108.9
H13A C13 H13B 107.7
C13 C14 C15 111.0(4)
C13 C14 H14A 109.4
C15 C14 H14A 109.4
C13 C14 H14B 109.4
C15 C14 H14B 109.4
H14A C14 H14B 108.0
C16 C15 C14 114.9(4)
C16 C15 H15A 108.5
C14 C15 H15A 108.5
C16 C15 H15B 108.5
C14 C15 H15B 108.5
H15A C15 H15B 107.5
C17 C16 C21 119.7(4)
C17 C16 C15 119.8(4)
C21 C16 C15 120.2(4)
C17 C16 Ru1 71.9(3)
C21 C16 Ru1 71.2(2)
C15 C16 Ru1 124.4(3)
C16 C17 C18 121.0(4)
C16 C17 Ru1 70.5(2)
C18 C17 Ru1 74.4(2)
C16 C17 H17 119.5
C18 C17 H17 119.5
Ru1 C17 H17 127.8
O18 C18 C19 124.2(4)
O18 C18 C17 115.6(4)
C19 C18 C17 120.1(4)
O18 C18 Ru1 130.2(3)
C19 C18 Ru1 70.7(2)
C17 C18 Ru1 68.5(2)
C18 O18 C23 117.7(3)
C18 C19 C20 119.3(4)
C18 C19 Ru1 72.8(2)
C20 C19 Ru1 69.7(2)
C18 C19 H19 120.3
C20 C19 H19 120.3
Ru1 C19 H19 129.5
O20 C20 C21 124.4(4)
O20 C20 C19 115.1(4)
C21 C20 C19 120.5(4)
O20 C20 Ru1 129.5(3)
C21 C20 Ru1 70.4(2)
C19 C20 Ru1 72.4(2)
C20 O20 C22 116.9(4)
C20 C21 C16 119.2(4)
C20 C21 Ru1 71.8(2)
C16 C21 Ru1 70.2(2)
C20 C21 H21 120.4
C16 C21 H21 120.4
Ru1 C21 H21 130.0
O20 C22 H22A 109.5
O20 C22 H22B 109.5
H22A C22 H22B 109.5
O20 C22 H22C 109.5
H22A C22 H22C 109.5
H22B C22 H22C 109.5
O18 C23 H23A 109.5
O18 C23 H23B 109.5
H23A C23 H23B 109.5
O18 C23 H23C 109.5
H23A C23 H23C 109.5
H23B C23 H23C 109.5
C25 C24 C29 119.2(4)
C25 C24 C10 121.5(4)
C29 C24 C10 119.4(4)
C24 C25 C26 119.9(5)
C24 C25 H25 120.1
C26 C25 H25 120.1
C27 C26 C25 120.5(6)
C27 C26 H26 119.8
C25 C26 H26 119.8
C26 C27 C28 119.8(6)
C26 C27 H27 120.1
C28 C27 H27 120.1
C29 C28 C27 120.1(6)
C29 C28 H28 119.9
C27 C28 H28 119.9
C28 C29 C24 120.5(6)
C28 C29 H29 119.7
C24 C29 H29 119.7
C31 C30 C35 118.7(4)
C31 C30 C11 119.8(4)
C35 C30 C11 121.3(4)
C32 C31 C30 120.3(5)
C32 C31 H31 119.9
C30 C31 H31 119.9
C33 C32 C31 121.0(5)
C33 C32 H32 119.5
C31 C32 H32 119.5
C32 C33 C34 119.5(5)
C32 C33 H33 120.3
C34 C33 H33 120.3
C33 C34 C35 120.5(5)
C33 C34 H34 119.7
C35 C34 H34 119.7
C34 C35 C30 119.9(5)
C34 C35 H35 120.0
C30 C35 H35 120.0

loop_
_geom_bond_atom_site_label_1
_geom_bond_atom_site_label_2
_geom_bond_distance
C1 C2 1.519(7)
C1 H1A 0.9800
C1 H1B 0.9800
C1 H1C 0.9800
Cl1 Ru1 2.4105(10)
Ru1 N9 2.134(3)
Ru1 N12 2.135(3)
Ru1 C16 2.161(4)
Ru1 C21 2.175(4)
Ru1 C17 2.179(4)
Ru1 C20 2.193(4)
Ru1 C19 2.229(4)
Ru1 C18 2.256(4)
C2 C7 1.386(7)
C2 C3 1.387(7)
C3 C4 1.380(7)
C3 H3 0.9500
C4 C5 1.379(7)
C4 H4 0.9500
C5 C6 1.391(6)
C5 S8 1.786(4)
C6 C7 1.384(7)
C6 H6 0.9500
C7 H7 0.9500
O8A S8 1.447(3)
O8B S8 1.447(3)
S8 N9 1.620(4)
N9 C10 1.477(5)
C10 C24 1.520(6)
C10 C11 1.532(6)
C10 H10 1.0000
C11 N12 1.495(5)
C11 C30 1.516(5)
C11 H11 1.0000
N12 C13 1.501(5)
N12 H12 0.9300
C13 C14 1.529(6)
C13 H13A 0.9900
C13 H13B 0.9900
C14 C15 1.531(7)
C14 H14A 0.9900
C14 H14B 0.9900
C15 C16 1.493(6)
C15 H15A 0.9900
C15 H15B 0.9900
C16 C17 1.400(7)
C16 C21 1.433(6)
C17 C18 1.415(6)
C17 H17 0.9500
C18 O18 1.354(5)
C18 C19 1.403(6)
O18 C23 1.435(6)
C19 C20 1.434(6)
C19 H19 0.9500
C20 O20 1.347(5)
C20 C21 1.413(6)
O20 C22 1.424(6)
C21 H21 0.9500
C22 H22A 0.9800
C22 H22B 0.9800
C22 H22C 0.9800
C23 H23A 0.9800
C23 H23B 0.9800
C23 H23C 0.9800
C24 C25 1.384(7)
C24 C29 1.392(7)
C25 C26 1.395(7)
C25 H25 0.9500
C26 C27 1.369(10)
C26 H26 0.9500
C27 C28 1.387(11)
C27 H27 0.9500
C28 C29 1.375(8)
C28 H28 0.9500
C29 H29 0.9500
C30 C31 1.391(7)
C30 C35 1.397(7)
C31 C32 1.387(7)
C31 H31 0.9500
C32 C33 1.368(9)
C32 H32 0.9500
C33 C34 1.381(9)
C33 H33 0.9500
C34 C35 1.395(7)
C34 H34 0.9500
C35 H35 0.9500

loop_
_geom_hbond_atom_site_label_D
_geom_hbond_atom_site_label_H
_geom_hbond_atom_site_label_A
_geom_hbond_distance_DH
_geom_hbond_distance_HA
_geom_hbond_distance_DA
_geom_hbond_angle_DHA
_geom_hbond_site_symmetry_A
C21 H21 O8A 0.95 2.31 3.222(5) 160.3 1_455
